data_4022736
loop_
_publ_author_name
'Josep Comelles'
'\`Alex Pericas'
'Marcial Moreno-Ma\~nas'
'Adelina Vallribera'
'Gal\'i Drudis-Sol\'e'
'Agusti Lledos'
'Teodor Parella'
'Anna Roglans'
'Santiago Garc\'ia-Granda'
'Laura Roces-Fern\'andez'

_publ_section_title
;
 Highly Enantioselective Electrophilic Amination and Michael
 Addition of Cyclic \b-Ketoesters Induced by Lanthanides and
 (S,S)-ip-pybox: The Mechanism
;
_journal_name_full 'Journal of Organic Chemistry'
_journal_page_first 2077
_journal_page_last 2087
_journal_paper_doi 10.1021/jo0622678
_journal_volume 72
_journal_year 2007
_chemical_compound_source synthesis
_chemical_formula_moiety 'C21 H31 N5 O6'
_chemical_formula_sum 'C21 H31 N5 O6'
_chemical_formula_weight 449.51
_chemical_name_systematic
;
 ?
;
_space_group_IT_number 1
_symmetry_cell_setting triclinic
_symmetry_space_group_name_Hall 'P 1'
_symmetry_space_group_name_H-M 'P 1'
_atom_sites_solution_hydrogens geom
_atom_sites_solution_primary direct
_atom_sites_solution_secondary difmap
_audit_creation_method SHELXL-97
_cell_angle_alpha 87.6480(10)
_cell_angle_beta 80.5070(10)
_cell_angle_gamma 71.0880(10)
_cell_formula_units_Z 2
_cell_length_a 9.1937(5)
_cell_length_b 11.5288(6)
_cell_length_c 12.5921(7)
_cell_measurement_reflns_used 25
_cell_measurement_temperature 293(2)
_cell_measurement_theta_max 25
_cell_measurement_theta_min 0
_cell_volume 1245.22(12)
_computing_cell_refinement 'Bruker SMART'
_computing_data_collection 'Bruker SMART'
_computing_data_reduction 'Bruker SAINT'
_computing_molecular_graphics 'Ortep-3 for Windows (Farrugia, 1997)'
_computing_publication_material 'WinGX publication routines (Farrugia, 1999)'
_computing_structure_refinement 'SHELXL-97 (Sheldrick, 1997)'
_computing_structure_solution 'SHELXS-97 (Sheldrick, 1997)'
_diffrn_ambient_temperature 293(2)
_diffrn_measured_fraction_theta_full 0.867
_diffrn_measured_fraction_theta_max 0.867
_diffrn_measurement_device_type 'Bruker-siemens smart CCD diffractometer'
_diffrn_measurement_method '\w-2\q scan technique'
_diffrn_radiation_monochromator graphite
_diffrn_radiation_source 'fine-focus sealed tube'
_diffrn_radiation_type MoK\a
_diffrn_radiation_wavelength 0.71073
_diffrn_reflns_av_R_equivalents 0.0184
_diffrn_reflns_av_sigmaI/netI 0.0643
_diffrn_reflns_limit_h_max 12
_diffrn_reflns_limit_h_min -12
_diffrn_reflns_limit_k_max 15
_diffrn_reflns_limit_k_min -15
_diffrn_reflns_limit_l_max 17
_diffrn_reflns_limit_l_min -17
_diffrn_reflns_number 14042
_diffrn_reflns_theta_full 29.50
_diffrn_reflns_theta_max 29.50
_diffrn_reflns_theta_min 1.64
_diffrn_standards_decay_% -0.0006
_diffrn_standards_interval_count 200
_diffrn_standards_interval_time 60
_diffrn_standards_number 3
_exptl_absorpt_coefficient_mu 0.089
_exptl_absorpt_correction_T_max 0.984
_exptl_absorpt_correction_T_min 0.979
_exptl_absorpt_correction_type empirical
_exptl_absorpt_process_details 'XABS2 (PARKIN et al., 1995)'
_exptl_crystal_colour colourless
_exptl_crystal_density_diffrn 1.199
_exptl_crystal_density_method 'not measured'
_exptl_crystal_description prismatic
_exptl_crystal_F_000 480
_exptl_crystal_size_max 0.35
_exptl_crystal_size_mid 0.2
_exptl_crystal_size_min 0.18
_refine_diff_density_max 0.356
_refine_diff_density_min -0.327
_refine_diff_density_rms 0.041
_refine_ls_abs_structure_details
;
 Flack H D (1983), Acta Cryst. A39, 876-881
 The absolute configuration was ascertain, with the 38 strongest Friedel 
pairs, using the Bijvoet module of Dirdif (Beurskens, 1999). 
The crystal structure contains two crystallographically independent molecules 
exhibiting the same chiral form.
The Bijvoet coeficient is 0.13(5) and the probability 1.000.
;
_refine_ls_abs_structure_Flack 0(3)
_refine_ls_extinction_method none
_refine_ls_goodness_of_fit_ref 1.051
_refine_ls_hydrogen_treatment mixed
_refine_ls_matrix_type full
_refine_ls_number_parameters 577
_refine_ls_number_reflns 10317
_refine_ls_number_restraints 3
_refine_ls_restrained_S_all 1.051
_refine_ls_R_factor_all 0.1531
_refine_ls_R_factor_gt 0.0889
_refine_ls_shift/su_max 0.496
_refine_ls_shift/su_mean 0.074
_refine_ls_structure_factor_coef Fsqd
_refine_ls_weighting_details 'w=1/[\s^2^(Fo^2^)+(0.0934P)^2^+0.3780P] where P=(Fo^2^+2Fc^2^)/3'
_refine_ls_weighting_scheme calc
_refine_ls_wR_factor_gt 0.1868
_refine_ls_wR_factor_ref 0.2180
_reflns_number_gt 5689
_reflns_number_total 10317
_reflns_threshold_expression >2sigma(I)
_cod_data_source_file jo0622678si20061110_102038_2.cif
_cod_data_source_block 6
_cod_depositor_comments
;
The following automatic conversions were performed:
'_geom_bond_publ_flag' value 'YES' changed to 'yes' according to
'/home/saulius/struct/CIF-dictionaries/cif_core.dic' dictionary named
'cif_core.dic' version 2.4.1 from 2010-06-29 (129
times).

'_geom_angle_publ_flag' value 'YES' changed to 'yes' according to
'/home/saulius/struct/CIF-dictionaries/cif_core.dic' dictionary named
'cif_core.dic' version 2.4.1 from 2010-06-29 (236
times).

'_geom_torsion_publ_flag' value 'YES' changed to 'yes' according
to '/home/saulius/struct/CIF-dictionaries/cif_core.dic' dictionary named
'cif_core.dic' version 2.4.1 from 2010-06-29 (112 times).

Automatic conversion script
Id: cif_fix_enum 1527 2010-12-29 10:47:43Z saulius 
;
_cod_original_sg_symbol_Hall P1
_cod_database_code 4022736

loop_
_symmetry_equiv_pos_as_xyz
'x, y, z'

loop_
_atom_site_label
_atom_site_type_symbol
_atom_site_fract_x
_atom_site_fract_y
_atom_site_fract_z
_atom_site_U_iso_or_equiv
_atom_site_adp_type
_atom_site_occupancy
_atom_site_symmetry_multiplicity
_atom_site_calc_flag
_atom_site_refinement_flags
C41 C 0.8593(16) 0.322(2) 0.8352(13) 0.352(17) Uani 1 1 d .
H41A H 0.8963 0.3911 0.8248 0.528 Uiso 1 1 calc R
H41B H 0.8462 0.3029 0.9104 0.528 Uiso 1 1 calc R
H41C H 0.7612 0.3411 0.8100 0.528 Uiso 1 1 calc R
C21 C 0.4263(15) 0.462(2) -0.1614(8) 0.274(12) Uani 1 1 d .
H21A H 0.5082 0.4591 -0.1217 0.411 Uiso 1 1 calc R
H21B H 0.4432 0.5003 -0.2296 0.411 Uiso 1 1 calc R
H21C H 0.4261 0.3807 -0.1730 0.411 Uiso 1 1 calc R
C42 C 0.904(2) 0.145(2) 0.7958(14) 0.40(2) Uani 1 1 d .
H42A H 0.8093 0.1734 0.7661 0.606 Uiso 1 1 calc R
H42B H 0.8803 0.1409 0.8727 0.606 Uiso 1 1 calc R
H42C H 0.9654 0.0652 0.7669 0.606 Uiso 1 1 calc R
N3 N 0.3972(6) 0.3549(5) 0.4718(5) 0.0600(15) Uani 1 1 d .
C4 C 0.4846(8) 0.1738(6) 0.5805(5) 0.0619(18) Uani 1 1 d .
C22 C 0.7921(8) 0.7946(7) 0.0321(6) 0.0611(18) Uani 1 1 d .
N7 N 0.7797(6) 0.4517(5) 0.1266(5) 0.0621(15) Uani 1 1 d .
H7 H 0.7248 0.4180 0.0976 0.075 Uiso 1 1 calc R
N2 N 0.4825(6) 0.2936(6) 0.5510(4) 0.0631(16) Uani 1 1 d .
H2 H 0.5338 0.3290 0.5819 0.076 Uiso 1 1 calc R
N8 N 0.8629(6) 0.3942(5) 0.2035(4) 0.0530(13) Uani 1 1 d .
C25 C 0.7862(6) 0.5645(5) 0.0970(5) 0.0433(14) Uani 1 1 d .
C28 C 0.8469(7) 0.2911(6) 0.2404(5) 0.0558(17) Uani 1 1 d .
N1 N 0.4671(9) -0.1672(7) 0.6855(5) 0.086(2) Uani 1 1 d .
C24 C 0.8587(7) 0.6294(6) 0.1500(6) 0.0583(18) Uani 1 1 d .
H24 H 0.9044 0.5954 0.2095 0.070 Uiso 1 1 calc R
O9 O 1.2094(5) 0.2211(4) 0.3077(4) 0.0633(13) Uani 1 1 d .
C30 C 0.8689(9) 0.1283(7) 0.3680(7) 0.082(2) Uani 1 1 d .
H30A H 0.9518 0.0542 0.3805 0.099 Uiso 1 1 calc R
H30B H 0.7974 0.1530 0.4351 0.099 Uiso 1 1 calc R
O1 O 0.5332(9) -0.2126(6) 0.7602(6) 0.127(3) Uani 1 1 d .
O3 O 0.0562(5) 0.5277(4) 0.3690(4) 0.0649(13) Uani 1 1 d .
N9 N 0.9075(6) 0.3192(4) 0.4126(4) 0.0527(14) Uani 1 1 d .
H9 H 0.8421 0.3919 0.4121 0.063 Uiso 1 1 calc R
N4 N 0.3538(6) 0.4196(5) 0.2656(4) 0.0649(16) Uani 1 1 d .
H4 H 0.4104 0.3448 0.2726 0.078 Uiso 1 1 calc R
N5 N 0.2784(6) 0.4639(5) 0.1758(5) 0.0711(18) Uani 1 1 d .
H5 H 0.1782 0.4891 0.1855 0.085 Uiso 1 1 calc R
C7 C 0.4119(7) 0.4547(6) 0.4406(5) 0.0502(15) Uani 1 1 d .
O11 O 0.7719(6) 0.3047(5) 0.6235(4) 0.0740(14) Uani 1 1 d .
C3 C 0.4041(7) 0.1172(6) 0.5284(5) 0.0546(17) Uani 1 1 d .
H3 H 0.3542 0.1555 0.4717 0.065 Uiso 1 1 calc R
N10 N 0.9910(7) 0.2771(5) 0.4967(4) 0.0625(15) Uani 1 1 d .
H10 H 1.0910 0.2485 0.4854 0.075 Uiso 1 1 calc R
C8 C 0.3224(7) 0.5206(6) 0.3481(5) 0.0614(19) Uani 1 1 d .
C11 C 0.5136(9) 0.5246(7) 0.4682(8) 0.082(3) Uani 1 1 d .
H11A H 0.4777 0.5597 0.5403 0.098 Uiso 1 1 calc R
H11B H 0.6211 0.4724 0.4630 0.098 Uiso 1 1 calc R
C12 C 0.1510(7) 0.5656(7) 0.3961(6) 0.0629(19) Uani 1 1 d .
O4 O 0.1225(6) 0.6556(4) 0.4663(5) 0.0760(15) Uani 1 1 d .
C29 C 0.9381(7) 0.2329(5) 0.3272(6) 0.0503(16) Uani 1 1 d .
O5 O 0.4938(5) 0.4490(6) 0.0560(4) 0.0807(16) Uani 1 1 d .
C33 C 1.1130(8) 0.1819(5) 0.2831(5) 0.0506(16) Uani 1 1 d .
C2 C 0.3991(7) 0.0037(7) 0.5618(6) 0.0616(18) Uani 1 1 d .
H2A H 0.3493 -0.0377 0.5262 0.074 Uiso 1 1 calc R
O10 O 1.1425(5) 0.0932(5) 0.2112(5) 0.0828(17) Uani 1 1 d .
O12 O 1.0125(5) 0.2531(5) 0.6668(4) 0.0772(15) Uani 1 1 d .
O6 O 0.2515(6) 0.4900(5) 0.0088(4) 0.0805(15) Uani 1 1 d .
C5 C 0.5541(7) 0.1230(5) 0.6661(5) 0.0527(16) Uani 1 1 d .
H5A H 0.6022 0.1659 0.7016 0.063 Uiso 1 1 calc R
C23 C 0.8628(8) 0.7427(6) 0.1149(5) 0.0616(19) Uani 1 1 d .
H23 H 0.9150 0.7835 0.1488 0.074 Uiso 1 1 calc R
C17 C 0.3559(10) 0.4685(6) 0.0750(4) 0.064(2) Uani 1 1 d .
C1 C 0.4711(8) -0.0498(6) 0.6514(6) 0.067(2) Uani 1 1 d .
C26 C 0.7074(8) 0.6230(7) 0.0120(6) 0.078(2) Uani 1 1 d .
H26 H 0.6515 0.5850 -0.0214 0.094 Uiso 1 1 calc R
C6 C 0.5535(8) 0.0132(7) 0.6988(5) 0.073(2) Uani 1 1 d .
H6 H 0.6081 -0.0235 0.7539 0.088 Uiso 1 1 calc R
C38 C 0.9102(7) 0.2829(5) 0.5955(6) 0.063(2) Uani 1 1 d .
C27 C 0.7148(7) 0.7404(6) -0.0217(5) 0.067(2) Uani 1 1 d .
H27 H 0.6678 0.7791 -0.0794 0.081 Uiso 1 1 calc R
C40 C 1.1290(11) 0.1893(11) 0.8213(8) 0.110(3) Uani 1 1 d .
H40A H 1.1740 0.2524 0.7987 0.166 Uiso 1 1 calc R
H40B H 1.2013 0.1111 0.7960 0.166 Uiso 1 1 calc R
H40C H 1.1060 0.1895 0.8985 0.166 Uiso 1 1 calc R
O8 O 0.8832(9) 0.9603(6) 0.0324(6) 0.108(2) Uani 1 1 d .
C18 C 0.2783(11) 0.5331(11) -0.1009(7) 0.103(3) Uani 1 1 d .
C35 C 1.4022(12) -0.0323(9) 0.2327(9) 0.109(3) Uani 1 1 d .
H35A H 1.3579 -0.0910 0.2686 0.164 Uiso 1 1 calc R
H35B H 1.4080 0.0238 0.2849 0.164 Uiso 1 1 calc R
H35C H 1.5050 -0.0741 0.1956 0.164 Uiso 1 1 calc R
C14 C -0.0913(12) 0.6202(11) 0.5945(8) 0.113(3) Uani 1 1 d .
H14A H -0.1032 0.5623 0.5467 0.170 Uiso 1 1 calc R
H14B H -0.1891 0.6586 0.6396 0.170 Uiso 1 1 calc R
H14C H -0.0147 0.5785 0.6385 0.170 Uiso 1 1 calc R
O2 O 0.3957(11) -0.2178(6) 0.6411(6) 0.129(3) Uani 1 1 d .
O7 O 0.7203(8) 0.9703(6) -0.0751(6) 0.114(2) Uani 1 1 d .
C34 C 1.3012(11) 0.0377(9) 0.1528(8) 0.092(3) Uani 1 1 d .
N6 N 0.7996(8) 0.9169(6) -0.0065(6) 0.083(2) Uani 1 1 d .
C10 C 0.4965(14) 0.6211(11) 0.3866(9) 0.137(4) Uani 1 1 d .
H10A H 0.4597 0.7002 0.4232 0.165 Uiso 1 1 calc R
H10B H 0.5984 0.6123 0.3452 0.165 Uiso 1 1 calc R
C13 C -0.0376(9) 0.7195(8) 0.5275(8) 0.082(3) Uani 1 1 d .
C32 C 0.7522(7) 0.2203(6) 0.2103(5) 0.0601(18) Uani 1 1 d .
H32A H 0.7824 0.1962 0.1349 0.072 Uiso 1 1 calc R
H32B H 0.6424 0.2680 0.2232 0.072 Uiso 1 1 calc R
C9 C 0.3934(8) 0.6208(6) 0.3143(6) 0.0658(19) Uani 1 1 d .
H9A H 0.4497 0.6054 0.2413 0.079 Uiso 1 1 calc R
H9B H 0.3122 0.6997 0.3166 0.079 Uiso 1 1 calc R
C36 C 1.2604(14) -0.0589(12) 0.0846(13) 0.164(6) Uani 1 1 d .
H36A H 1.1935 -0.0158 0.0348 0.246 Uiso 1 1 calc R
H36B H 1.2084 -0.1052 0.1326 0.246 Uiso 1 1 calc R
H36C H 1.3548 -0.1136 0.0456 0.246 Uiso 1 1 calc R
C19 C 0.2883(9) 0.6736(6) -0.0713(8) 0.099(2) Uani 1 1 d .
H19A H 0.1948 0.7187 -0.0247 0.148 Uiso 1 1 calc R
H19B H 0.2992 0.7181 -0.1366 0.148 Uiso 1 1 calc R
H19C H 0.3765 0.6629 -0.0359 0.148 Uiso 1 1 calc R
C16 C -0.1475(10) 0.7825(10) 0.4470(9) 0.103(3) Uani 1 1 d .
H16A H -0.1097 0.8428 0.4075 0.154 Uiso 1 1 calc R
H16B H -0.2502 0.8217 0.4855 0.154 Uiso 1 1 calc R
H16C H -0.1508 0.7223 0.3978 0.154 Uiso 1 1 calc R
C37 C 1.3603(15) 0.1267(12) 0.0899(9) 0.143(5) Uani 1 1 d .
H37A H 1.2911 0.1659 0.0402 0.214 Uiso 1 1 calc R
H37B H 1.4619 0.0856 0.0507 0.214 Uiso 1 1 calc R
H37C H 1.3668 0.1873 0.1374 0.214 Uiso 1 1 calc R
C15 C -0.0216(12) 0.8087(11) 0.6004(10) 0.134(5) Uani 1 1 d .
H15A H 0.0147 0.8686 0.5590 0.201 Uiso 1 1 calc R
H15B H 0.0518 0.7673 0.6466 0.201 Uiso 1 1 calc R
H15C H -0.1209 0.8488 0.6432 0.201 Uiso 1 1 calc R
C31 C 0.7858(13) 0.1058(9) 0.2835(8) 0.106(3) Uani 1 1 d .
H31A H 0.6889 0.0932 0.3162 0.127 Uiso 1 1 calc R
H31B H 0.8495 0.0332 0.2414 0.127 Uiso 1 1 calc R
C39 C 0.9751(9) 0.2137(12) 0.7733(6) 0.095(3) Uani 1 1 d .
C20 C 0.1378(12) 0.5541(14) -0.1413(8) 0.147(5) Uani 1 1 d .
H20A H 0.0515 0.5942 -0.0869 0.221 Uiso 1 1 calc R
H20B H 0.1294 0.4772 -0.1609 0.221 Uiso 1 1 calc R
H20C H 0.1370 0.6051 -0.2035 0.221 Uiso 1 1 calc R

loop_
_atom_site_aniso_label
_atom_site_aniso_U_11
_atom_site_aniso_U_22
_atom_site_aniso_U_33
_atom_site_aniso_U_23
_atom_site_aniso_U_13
_atom_site_aniso_U_12
C41 0.108(8) 0.63(4) 0.199(14) -0.27(2) -0.077(9) 0.102(14)
C21 0.130(9) 0.49(3) 0.055(5) -0.073(11) 0.016(6) 0.099(13)
C42 0.41(3) 0.77(5) 0.29(2) 0.43(3) -0.28(2) -0.48(3)
N3 0.064(3) 0.060(4) 0.061(4) 0.012(3) -0.019(3) -0.023(3)
C4 0.065(4) 0.062(4) 0.056(4) -0.015(3) 0.020(3) -0.029(3)
C22 0.062(4) 0.072(5) 0.059(4) -0.005(3) -0.005(3) -0.038(4)
N7 0.071(4) 0.038(3) 0.078(4) 0.004(3) -0.012(3) -0.018(3)
N2 0.066(3) 0.083(4) 0.054(3) 0.006(3) -0.034(3) -0.030(3)
N8 0.057(3) 0.046(3) 0.057(3) 0.000(3) -0.015(3) -0.016(3)
C25 0.042(3) 0.043(3) 0.043(3) 0.011(3) -0.022(2) -0.005(2)
C28 0.053(4) 0.044(4) 0.060(4) -0.006(3) 0.005(3) -0.008(3)
N1 0.108(5) 0.100(6) 0.059(4) 0.004(4) -0.019(4) -0.045(4)
C24 0.055(4) 0.052(4) 0.075(5) 0.013(3) -0.023(3) -0.022(3)
O9 0.064(3) 0.070(3) 0.066(3) 0.005(3) -0.010(2) -0.036(2)
C30 0.085(5) 0.056(5) 0.109(6) 0.000(4) 0.020(5) -0.043(4)
O1 0.195(7) 0.104(5) 0.117(5) 0.074(4) -0.085(5) -0.078(5)
O3 0.056(3) 0.056(3) 0.077(3) -0.023(2) 0.000(2) -0.011(2)
N9 0.061(3) 0.043(3) 0.058(3) 0.023(3) -0.010(2) -0.025(2)
N4 0.052(3) 0.061(3) 0.060(3) -0.021(3) -0.011(3) 0.016(2)
N5 0.036(3) 0.078(4) 0.094(5) 0.002(3) -0.023(3) -0.004(3)
C7 0.047(3) 0.045(4) 0.061(4) -0.008(3) -0.010(3) -0.017(3)
O11 0.072(3) 0.102(4) 0.055(3) 0.010(3) -0.011(2) -0.038(3)
C3 0.065(4) 0.059(4) 0.033(3) -0.005(3) -0.002(3) -0.013(3)
N10 0.070(3) 0.074(4) 0.036(3) 0.009(3) 0.014(3) -0.025(3)
C8 0.048(4) 0.074(4) 0.052(4) 0.016(3) -0.009(3) -0.007(3)
C11 0.076(5) 0.048(4) 0.136(7) 0.004(4) -0.039(5) -0.028(4)
C12 0.042(3) 0.077(5) 0.070(4) 0.031(4) -0.022(3) -0.017(3)
O4 0.086(4) 0.043(3) 0.095(4) -0.031(3) -0.014(3) -0.010(2)
C29 0.059(4) 0.017(3) 0.082(5) -0.008(3) -0.010(3) -0.021(2)
O5 0.047(3) 0.124(5) 0.079(4) 0.008(3) -0.002(3) -0.044(3)
C33 0.080(4) 0.009(2) 0.061(4) -0.018(2) -0.005(3) -0.013(3)
C2 0.060(4) 0.069(5) 0.067(4) 0.014(4) -0.011(3) -0.036(4)
O10 0.042(2) 0.079(4) 0.119(5) -0.034(3) -0.014(3) -0.003(2)
O12 0.055(3) 0.106(4) 0.066(3) 0.014(3) -0.005(3) -0.023(3)
O6 0.077(3) 0.103(4) 0.062(3) 0.006(3) -0.019(3) -0.025(3)
C5 0.064(4) 0.053(4) 0.055(4) 0.026(3) -0.037(3) -0.027(3)
C23 0.078(5) 0.051(4) 0.050(4) -0.021(3) -0.007(4) -0.013(4)
C17 0.106(6) 0.069(4) 0.016(3) 0.005(3) -0.002(3) -0.031(4)
C1 0.070(4) 0.051(4) 0.064(4) 0.027(3) 0.004(4) -0.005(3)
C26 0.072(5) 0.094(6) 0.073(5) -0.009(4) 0.012(4) -0.042(4)
C6 0.091(5) 0.095(6) 0.054(4) 0.003(4) -0.049(4) -0.040(4)
C38 0.033(3) 0.042(3) 0.120(6) -0.001(3) -0.020(3) -0.018(3)
C27 0.045(3) 0.066(4) 0.075(4) 0.034(4) 0.016(3) -0.014(3)
C40 0.088(6) 0.150(9) 0.083(6) -0.008(6) -0.018(5) -0.021(6)
O8 0.148(5) 0.089(4) 0.114(5) 0.015(4) -0.024(4) -0.072(4)
C18 0.101(6) 0.143(8) 0.061(5) 0.018(5) -0.011(5) -0.038(6)
C35 0.095(6) 0.070(6) 0.133(8) -0.027(6) -0.035(6) 0.025(5)
C14 0.103(7) 0.131(9) 0.091(6) -0.043(6) 0.003(5) -0.022(6)
O2 0.222(8) 0.086(5) 0.115(5) 0.023(4) -0.066(6) -0.080(5)
O7 0.111(4) 0.099(5) 0.138(6) 0.047(4) -0.024(4) -0.047(4)
C34 0.086(6) 0.094(6) 0.083(6) -0.044(6) -0.010(5) -0.008(5)
N6 0.086(5) 0.059(4) 0.104(5) 0.029(4) -0.007(4) -0.030(4)
C10 0.185(9) 0.161(9) 0.156(9) 0.075(7) -0.085(7) -0.160(8)
C13 0.066(5) 0.060(5) 0.104(7) -0.032(5) -0.006(5) 0.000(4)
C32 0.050(3) 0.064(5) 0.058(4) -0.030(3) 0.007(3) -0.012(3)
C9 0.074(4) 0.051(4) 0.081(5) 0.021(3) -0.030(4) -0.024(3)
C36 0.128(8) 0.129(9) 0.211(14) -0.131(10) 0.011(8) -0.011(7)
C19 0.091(4) 0.070(4) 0.130(6) 0.003(4) -0.001(4) -0.028(3)
C16 0.067(5) 0.102(7) 0.115(8) -0.008(6) -0.009(5) 0.005(5)
C37 0.150(10) 0.149(10) 0.083(6) 0.030(6) 0.029(7) -0.012(8)
C15 0.099(6) 0.132(9) 0.158(10) -0.073(8) -0.043(6) 0.001(6)
C31 0.169(8) 0.080(5) 0.086(6) 0.002(4) -0.039(6) -0.057(5)
C39 0.055(4) 0.207(11) 0.031(4) 0.002(5) -0.001(3) -0.055(5)
C20 0.093(7) 0.273(15) 0.065(6) 0.001(8) -0.041(5) -0.031(8)

loop_
_atom_type_symbol
_atom_type_description
_atom_type_scat_dispersion_real
_atom_type_scat_dispersion_imag
_atom_type_scat_source
C C 0.0030 0.0020 'International Tables Vol C Tables 4.2.6.8 and 6.1.1.4'
H H 0.0000 0.0000 'International Tables Vol C Tables 4.2.6.8 and 6.1.1.4'
N N 0.0060 0.0030 'International Tables Vol C Tables 4.2.6.8 and 6.1.1.4'
O O 0.0110 0.0060 'International Tables Vol C Tables 4.2.6.8 and 6.1.1.4'

loop_
_geom_angle_atom_site_label_1
_geom_angle_atom_site_label_2
_geom_angle_atom_site_label_3
_geom_angle
_geom_angle_publ_flag
C39 C41 C42 35.5(8) yes
C39 C41 H41A 109.2 yes
C42 C41 H41A 144.7 yes
C39 C41 H41B 109.7 yes
C42 C41 H41B 90.9 yes
H41A C41 H41B 109.5 yes
C39 C41 H41C 109.5 yes
C42 C41 H41C 89.1 yes
H41A C41 H41C 109.5 yes
H41B C41 H41C 109.5 yes
C18 C21 H21A 109.3 yes
C18 C21 H21B 109.2 yes
H21A C21 H21B 109.5 yes
C18 C21 H21C 109.9 yes
H21A C21 H21C 109.5 yes
H21B C21 H21C 109.5 yes
C39 C42 C41 47.7(12) yes
C39 C42 H42A 109.6 yes
C41 C42 H42A 85.7 yes
C39 C42 H42B 109.5 yes
C41 C42 H42B 80.3 yes
H42A C42 H42B 109.5 yes
C39 C42 H42C 109.3 yes
C41 C42 H42C 156.7 yes
H42A C42 H42C 109.5 yes
H42B C42 H42C 109.5 yes
C7 N3 N2 117.7(6) yes
C5 C4 C3 122.4(6) yes
C5 C4 N2 118.1(6) yes
C3 C4 N2 119.2(6) yes
C23 C22 C27 123.2(7) yes
C23 C22 N6 119.8(7) yes
C27 C22 N6 116.9(6) yes
N8 N7 C25 117.4(5) yes
N8 N7 H7 121.3 yes
C25 N7 H7 121.3 yes
N3 N2 C4 120.2(5) yes
N3 N2 H2 119.9 yes
C4 N2 H2 119.9 yes
C28 N8 N7 118.4(5) yes
N7 C25 C24 123.6(5) yes
N7 C25 C26 118.2(6) yes
C24 C25 C26 118.1(6) yes
N8 C28 C32 130.4(6) yes
N8 C28 C29 116.4(6) yes
C32 C28 C29 113.2(6) yes
O1 N1 O2 122.4(8) yes
O1 N1 C1 118.1(7) yes
O2 N1 C1 119.5(7) yes
C23 C24 C25 120.6(6) yes
C23 C24 H24 119.7 yes
C25 C24 H24 119.7 yes
C31 C30 C29 107.4(7) yes
C31 C30 H30A 110.2 yes
C29 C30 H30A 110.2 yes
C31 C30 H30B 110.2 yes
C29 C30 H30B 110.3 yes
H30A C30 H30B 108.5 yes
N10 N9 C29 115.1(5) yes
N10 N9 H9 122.4 yes
C29 N9 H9 122.4 yes
N5 N4 C8 111.5(5) yes
N5 N4 H4 124.2 yes
C8 N4 H4 124.2 yes
C17 N5 N4 123.4(5) yes
C17 N5 H5 118.3 yes
N4 N5 H5 118.3 yes
N3 C7 C11 132.1(6) yes
N3 C7 C8 117.8(6) yes
C11 C7 C8 109.9(6) yes
C2 C3 C4 118.8(6) yes
C2 C3 H3 120.6 yes
C4 C3 H3 120.6 yes
C38 N10 N9 117.5(5) yes
C38 N10 H10 121.3 yes
N9 N10 H10 121.2 yes
C9 C8 C12 115.0(6) yes
C9 C8 N4 116.1(6) yes
C12 C8 N4 110.3(6) yes
C9 C8 C7 103.4(5) yes
C12 C8 C7 106.6(5) yes
N4 C8 C7 104.1(5) yes
C10 C11 C7 103.1(6) yes
C10 C11 H11A 111.1 yes
C7 C11 H11A 111.2 yes
C10 C11 H11B 111.1 yes
C7 C11 H11B 111.1 yes
H11A C11 H11B 109.1 yes
O3 C12 O4 125.9(6) yes
O3 C12 C8 123.6(7) yes
O4 C12 C8 110.4(6) yes
C12 O4 C13 123.0(6) yes
N9 C29 C28 109.7(5) yes
N9 C29 C33 111.5(5) yes
C28 C29 C33 111.2(6) yes
N9 C29 C30 109.1(6) yes
C28 C29 C30 103.2(6) yes
C33 C29 C30 111.8(5) yes
O9 C33 O10 124.6(6) yes
O9 C33 C29 124.1(5) yes
O10 C33 C29 111.2(5) yes
C3 C2 C1 119.1(6) yes
C3 C2 H2A 120.5 yes
C1 C2 H2A 120.5 yes
C33 O10 C34 120.2(6) yes
C38 O12 C39 123.1(5) yes
C17 O6 C18 123.0(7) yes
C6 C5 C4 120.1(6) yes
C6 C5 H5A 120.0 yes
C4 C5 H5A 120.0 yes
C22 C23 C24 120.3(7) yes
C22 C23 H23 119.9 yes
C24 C23 H23 119.9 yes
O5 C17 O6 130.4(6) yes
O5 C17 N5 122.9(6) yes
O6 C17 N5 106.6(6) yes
N1 C1 C6 122.2(6) yes
N1 C1 C2 119.2(7) yes
C6 C1 C2 118.4(6) yes
C25 C26 C27 119.2(7) yes
C25 C26 H26 120.4 yes
C27 C26 H26 120.4 yes
C5 C6 C1 121.0(5) yes
C5 C6 H6 119.5 yes
C1 C6 H6 119.5 yes
O11 C38 N10 129.5(6) yes
O11 C38 O12 122.3(7) yes
N10 C38 O12 108.2(5) yes
C22 C27 C26 118.4(6) yes
C22 C27 H27 120.8 yes
C26 C27 H27 120.8 yes
C39 C40 H40A 109.4 yes
C39 C40 H40B 109.4 yes
H40A C40 H40B 109.5 yes
C39 C40 H40C 109.6 yes
H40A C40 H40C 109.5 yes
H40B C40 H40C 109.5 yes
C20 C18 C21 121.5(10) yes
C20 C18 O6 106.0(8) yes
C21 C18 O6 113.1(10) yes
C20 C18 C19 107.0(9) yes
C21 C18 C19 108.4(12) yes
O6 C18 C19 98.4(7) yes
C34 C35 H35A 109.5 yes
C34 C35 H35B 109.5 yes
H35A C35 H35B 109.5 yes
C34 C35 H35C 109.5 yes
H35A C35 H35C 109.5 yes
H35B C35 H35C 109.5 yes
C13 C14 H14A 109.4 yes
C13 C14 H14B 109.5 yes
H14A C14 H14B 109.5 yes
C13 C14 H14C 109.5 yes
H14A C14 H14C 109.5 yes
H14B C14 H14C 109.5 yes
C37 C34 O10 112.7(8) yes
C37 C34 C35 114.6(9) yes
O10 C34 C35 107.9(8) yes
C37 C34 C36 115.7(10) yes
O10 C34 C36 95.9(7) yes
C35 C34 C36 108.3(9) yes
O8 N6 O7 122.8(7) yes
O8 N6 C22 117.8(7) yes
O7 N6 C22 119.4(7) yes
C9 C10 C11 115.0(6) yes
C9 C10 H10A 108.5 yes
C11 C10 H10A 108.5 yes
C9 C10 H10B 108.5 yes
C11 C10 H10B 108.6 yes
H10A C10 H10B 107.5 yes
C15 C13 O4 107.1(7) yes
C15 C13 C16 111.5(8) yes
O4 C13 C16 109.1(7) yes
C15 C13 C14 109.4(9) yes
O4 C13 C14 106.9(7) yes
C16 C13 C14 112.5(8) yes
C28 C32 C31 104.9(6) yes
C28 C32 H32A 110.7 yes
C31 C32 H32A 110.8 yes
C28 C32 H32B 110.8 yes
C31 C32 H32B 110.8 yes
H32A C32 H32B 108.8 yes
C10 C9 C8 108.0(6) yes
C10 C9 H9A 110.1 yes
C8 C9 H9A 110.0 yes
C10 C9 H9B 110.1 yes
C8 C9 H9B 110.2 yes
H9A C9 H9B 108.4 yes
C34 C36 H36A 109.4 yes
C34 C36 H36B 109.5 yes
H36A C36 H36B 109.5 yes
C34 C36 H36C 109.5 yes
H36A C36 H36C 109.5 yes
H36B C36 H36C 109.5 yes
C18 C19 H19A 109.4 yes
C18 C19 H19B 109.6 yes
H19A C19 H19B 109.5 yes
C18 C19 H19C 109.4 yes
H19A C19 H19C 109.5 yes
H19B C19 H19C 109.5 yes
C13 C16 H16A 109.5 yes
C13 C16 H16B 109.5 yes
H16A C16 H16B 109.5 yes
C13 C16 H16C 109.5 yes
H16A C16 H16C 109.5 yes
H16B C16 H16C 109.5 yes
C34 C37 H37A 109.5 yes
C34 C37 H37B 109.4 yes
H37A C37 H37B 109.5 yes
C34 C37 H37C 109.5 yes
H37A C37 H37C 109.5 yes
H37B C37 H37C 109.5 yes
C13 C15 H15A 109.5 yes
C13 C15 H15B 109.5 yes
H15A C15 H15B 109.5 yes
C13 C15 H15C 109.5 yes
H15A C15 H15C 109.5 yes
H15B C15 H15C 109.5 yes
C30 C31 C32 107.6(7) yes
C30 C31 H31A 110.2 yes
C32 C31 H31A 110.2 yes
C30 C31 H31B 110.2 yes
C32 C31 H31B 110.2 yes
H31A C31 H31B 108.5 yes
C42 C39 O12 124.1(11) yes
C42 C39 C41 96.8(17) yes
O12 C39 C41 107.4(13) yes
C42 C39 C40 117.6(12) yes
O12 C39 C40 103.6(6) yes
C41 C39 C40 105.3(8) yes
C18 C20 H20A 109.6 yes
C18 C20 H20B 109.5 yes
H20A C20 H20B 109.5 yes
C18 C20 H20C 109.3 yes
H20A C20 H20C 109.5 yes
H20B C20 H20C 109.5 yes

loop_
_geom_bond_atom_site_label_1
_geom_bond_atom_site_label_2
_geom_bond_distance
_geom_bond_publ_flag
C41 C39 1.497(18) yes
C41 C42 2.01(3) yes
C41 H41A 0.9600 yes
C41 H41B 0.9600 yes
C41 H41C 0.9600 yes
C21 C18 1.445(14) yes
C21 H21A 0.9600 yes
C21 H21B 0.9600 yes
C21 H21C 0.9600 yes
C42 C39 1.176(17) yes
C42 H42A 0.9600 yes
C42 H42B 0.9600 yes
C42 H42C 0.9600 yes
N3 C7 1.242(8) yes
N3 N2 1.397(7) yes
C4 C5 1.359(9) yes
C4 C3 1.383(9) yes
C4 N2 1.410(9) yes
C22 C23 1.337(9) yes
C22 C27 1.355(9) yes
C22 N6 1.491(9) yes
N7 N8 1.351(7) yes
N7 C25 1.356(8) yes
N7 H7 0.8600 yes
N2 H2 0.8600 yes
N8 C28 1.302(8) yes
C25 C24 1.399(8) yes
C25 C26 1.416(9) yes
C28 C32 1.471(9) yes
C28 C29 1.492(9) yes
N1 O1 1.213(8) yes
N1 O2 1.217(9) yes
N1 C1 1.413(10) yes
C24 C23 1.372(9) yes
C24 H24 0.9300 yes
O9 C33 1.204(7) yes
C30 C31 1.484(11) yes
C30 C29 1.570(9) yes
C30 H30A 0.9700 yes
C30 H30B 0.9700 yes
O3 C12 1.193(8) yes
N9 N10 1.389(7) yes
N9 C29 1.425(8) yes
N9 H9 0.8600 yes
N4 N5 1.416(7) yes
N4 C8 1.516(9) yes
N4 H4 0.8600 yes
N5 C17 1.357(8) yes
N5 H5 0.8600 yes
C7 C11 1.505(9) yes
C7 C8 1.565(9) yes
O11 C38 1.206(7) yes
C3 C2 1.371(9) yes
C3 H3 0.9300 yes
N10 C38 1.332(9) yes
N10 H10 0.8600 yes
C8 C9 1.516(10) yes
C8 C12 1.516(9) yes
C11 C10 1.471(13) yes
C11 H11A 0.9700 yes
C11 H11B 0.9700 yes
C12 O4 1.322(9) yes
O4 C13 1.508(9) yes
C29 C33 1.535(9) yes
O5 C17 1.198(8) yes
C33 O10 1.325(7) yes
C2 C1 1.420(9) yes
C2 H2A 0.9300 yes
O10 C34 1.469(10) yes
O12 C38 1.362(8) yes
O12 C39 1.422(9) yes
O6 C17 1.331(8) yes
O6 C18 1.458(10) yes
C5 C6 1.317(9) yes
C5 H5A 0.9300 yes
C23 H23 0.9300 yes
C1 C6 1.414(10) yes
C26 C27 1.421(10) yes
C26 H26 0.9300 yes
C6 H6 0.9300 yes
C27 H27 0.9300 yes
C40 C39 1.567(11) yes
C40 H40A 0.9600 yes
C40 H40B 0.9600 yes
C40 H40C 0.9600 yes
O8 N6 1.215(9) yes
C18 C20 1.410(13) yes
C18 C19 1.712(14) yes
C35 C34 1.511(14) yes
C35 H35A 0.9600 yes
C35 H35B 0.9600 yes
C35 H35C 0.9600 yes
C14 C13 1.553(15) yes
C14 H14A 0.9600 yes
C14 H14B 0.9600 yes
C14 H14C 0.9600 yes
O7 N6 1.237(9) yes
C34 C37 1.459(16) yes
C34 C36 1.604(12) yes
C10 C9 1.419(11) yes
C10 H10A 0.9700 yes
C10 H10B 0.9700 yes
C13 C15 1.464(11) yes
C13 C16 1.542(13) yes
C32 C31 1.555(12) yes
C32 H32A 0.9700 yes
C32 H32B 0.9700 yes
C9 H9A 0.9700 yes
C9 H9B 0.9700 yes
C36 H36A 0.9600 yes
C36 H36B 0.9600 yes
C36 H36C 0.9600 yes
C19 H19A 0.9600 yes
C19 H19B 0.9600 yes
C19 H19C 0.9600 yes
C16 H16A 0.9600 yes
C16 H16B 0.9600 yes
C16 H16C 0.9600 yes
C37 H37A 0.9600 yes
C37 H37B 0.9600 yes
C37 H37C 0.9600 yes
C15 H15A 0.9600 yes
C15 H15B 0.9600 yes
C15 H15C 0.9600 yes
C31 H31A 0.9700 yes
C31 H31B 0.9700 yes
C20 H20A 0.9600 yes
C20 H20B 0.9600 yes
C20 H20C 0.9600 yes

loop_
_geom_torsion_atom_site_label_1
_geom_torsion_atom_site_label_2
_geom_torsion_atom_site_label_3
_geom_torsion_atom_site_label_4
_geom_torsion
_geom_torsion_publ_flag
C7 N3 N2 C4 -172.6(6) yes
C5 C4 N2 N3 -172.6(6) yes
C3 C4 N2 N3 1.3(9) yes
C25 N7 N8 C28 173.6(6) yes
N8 N7 C25 C24 -7.7(9) yes
N8 N7 C25 C26 176.2(6) yes
N7 N8 C28 C32 1.7(10) yes
N7 N8 C28 C29 -178.4(6) yes
N7 C25 C24 C23 179.1(6) yes
C26 C25 C24 C23 -4.8(9) yes
C8 N4 N5 C17 114.3(7) yes
N2 N3 C7 C11 3.4(12) yes
N2 N3 C7 C8 177.3(5) yes
C5 C4 C3 C2 -2.5(10) yes
N2 C4 C3 C2 -176.2(6) yes
C29 N9 N10 C38 -124.3(6) yes
N5 N4 C8 C9 -67.8(7) yes
N5 N4 C8 C12 65.3(6) yes
N5 N4 C8 C7 179.2(5) yes
N3 C7 C8 C9 -167.9(6) yes
C11 C7 C8 C9 7.3(7) yes
N3 C7 C8 C12 70.5(8) yes
C11 C7 C8 C12 -114.3(7) yes
N3 C7 C8 N4 -46.1(8) yes
C11 C7 C8 N4 129.1(6) yes
N3 C7 C11 C10 168.6(9) yes
C8 C7 C11 C10 -5.6(9) yes
C9 C8 C12 O3 131.7(7) yes
N4 C8 C12 O3 -1.9(8) yes
C7 C8 C12 O3 -114.3(7) yes
C9 C8 C12 O4 -44.9(7) yes
N4 C8 C12 O4 -178.6(5) yes
C7 C8 C12 O4 69.0(7) yes
O3 C12 O4 C13 3.4(10) yes
C8 C12 O4 C13 180.0(6) yes
N10 N9 C29 C28 -177.5(5) yes
N10 N9 C29 C33 -53.9(6) yes
N10 N9 C29 C30 70.1(7) yes
N8 C28 C29 N9 53.2(7) yes
C32 C28 C29 N9 -127.0(5) yes
N8 C28 C29 C33 -70.6(7) yes
C32 C28 C29 C33 109.3(5) yes
N8 C28 C29 C30 169.3(6) yes
C32 C28 C29 C30 -10.8(7) yes
C31 C30 C29 N9 134.8(7) yes
C31 C30 C29 C28 18.2(8) yes
C31 C30 C29 C33 -101.5(8) yes
N9 C29 C33 O9 -9.0(8) yes
C28 C29 C33 O9 113.8(7) yes
C30 C29 C33 O9 -131.4(7) yes
N9 C29 C33 O10 173.9(5) yes
C28 C29 C33 O10 -63.4(6) yes
C30 C29 C33 O10 51.4(8) yes
C4 C3 C2 C1 2.6(10) yes
O9 C33 O10 C34 -1.7(10) yes
C29 C33 O10 C34 175.4(7) yes
C3 C4 C5 C6 3.7(10) yes
N2 C4 C5 C6 177.4(6) yes
C27 C22 C23 C24 -0.5(11) yes
N6 C22 C23 C24 -179.0(6) yes
C25 C24 C23 C22 2.7(10) yes
C18 O6 C17 O5 -20.8(13) yes
C18 O6 C17 N5 163.3(8) yes
N4 N5 C17 O5 -8.9(11) yes
N4 N5 C17 O6 167.3(6) yes
O1 N1 C1 C6 2.4(12) yes
O2 N1 C1 C6 -179.2(8) yes
O1 N1 C1 C2 177.9(7) yes
O2 N1 C1 C2 -3.7(12) yes
C3 C2 C1 N1 -179.5(7) yes
C3 C2 C1 C6 -3.8(10) yes
N7 C25 C26 C27 -178.9(6) yes
C24 C25 C26 C27 4.8(9) yes
C4 C5 C6 C1 -4.9(11) yes
N1 C1 C6 C5 -179.4(7) yes
C2 C1 C6 C5 5.0(11) yes
N9 N10 C38 O11 10.9(10) yes
N9 N10 C38 O12 -172.1(5) yes
C39 O12 C38 O11 17.0(11) yes
C39 O12 C38 N10 -160.2(8) yes
C23 C22 C27 C26 0.6(10) yes
N6 C22 C27 C26 179.1(6) yes
C25 C26 C27 C22 -2.7(9) yes
C17 O6 C18 C20 -175.3(8) yes
C17 O6 C18 C21 49.3(15) yes
C17 O6 C18 C19 -64.9(9) yes
C33 O10 C34 C37 -60.0(10) yes
C33 O10 C34 C35 67.5(10) yes
C33 O10 C34 C36 178.9(8) yes
C23 C22 N6 O8 7.0(11) yes
C27 C22 N6 O8 -171.6(7) yes
C23 C22 N6 O7 -172.2(7) yes
C27 C22 N6 O7 9.2(11) yes
C7 C11 C10 C9 1.7(13) yes
C12 O4 C13 C15 177.4(8) yes
C12 O4 C13 C16 -61.8(10) yes
C12 O4 C13 C14 60.1(9) yes
N8 C28 C32 C31 179.5(7) yes
C29 C28 C32 C31 -0.4(8) yes
C11 C10 C9 C8 3.0(13) yes
C12 C8 C9 C10 109.7(8) yes
N4 C8 C9 C10 -119.4(8) yes
C7 C8 C9 C10 -6.1(9) yes
C29 C30 C31 C32 -19.0(10) yes
C28 C32 C31 C30 12.2(9) yes
C41 C42 C39 O12 -116.3(17) yes
C41 C42 C39 C40 111.2(12) yes
C38 O12 C39 C42 41(2) yes
C38 O12 C39 C41 -69.7(12) yes
C38 O12 C39 C40 179.2(7) yes
C42 C41 C39 O12 129.0(9) yes
C42 C41 C39 C40 -121.1(11) yes
